data_1527760
loop_
_publ_author_name
'Marezio, M.'
'Remeika, J.P.'
'Dernier, P.D.'
'Corenzwit, E.'
'Matthias, B.T.'

_publ_section_title
;
 Superconductivity of ternary sulfides and the structure of Pb Mo6 S8
;
_journal_name_full 'Materials Research Bulletin'
_journal_page_first 657
_journal_page_last 668
_journal_volume 8
_journal_year 1973
_chemical_formula_sum 'Mo6 Pb0.92 S7.5'
_chemical_name_systematic 'Pb0.92 Mo6 S7.5'
_space_group_IT_number 148
_symmetry_space_group_name_Hall '-P 3*'
_symmetry_space_group_name_H-M 'R -3 :R'
_cell_angle_alpha 89.33
_cell_angle_beta 89.33
_cell_angle_gamma 89.33
_cell_formula_units_Z 1
_cell_length_a 6.551
_cell_length_b 6.551
_cell_length_c 6.551
_cell_volume 281.083
_citation_journal_id_ASTM MRBUAC
_cod_data_source_file Marezio_MRBUAC_1973_1273.cif
_cod_data_source_block Mo6Pb0.92S7.5
_cod_original_cell_volume 281.0829
_cod_original_sg_symbol_Hall '-R 3 (-y+z,x+z,-x+y+z)'
_cod_database_code 1527760

loop_
_symmetry_equiv_pos_as_xyz
x,y,z
z,x,y
y,z,x
-x,-y,-z
-z,-x,-y
-y,-z,-x

loop_
_atom_site_label
_atom_site_type_symbol
_atom_site_fract_x
_atom_site_fract_y
_atom_site_fract_z
_atom_site_occupancy
_atom_site_U_iso_or_equiv
S1 S 0.3832 0.1256 0.7429 1 0.0
Pb1 Pb 0 0 0 0.92 0.0
Mo1 Mo 0.2273 0.4159 0.5617 1 0.0
S2 S 0.2424 0.2424 0.2424 0.75 0.0
